data_7702071
loop_
_publ_author_name
'Ramogida, Caterina F.'
'Boros, Eszter'
'Patrick, Brian O.'
'Zeisler, Stefan K.'
'Kumlin, Joel'
'Adam, Michael J.'
'Schaffer, Paul'
'Orvig, Chris'

_publ_section_title
;
 Evaluation of H2CHXdedpa, H2dedpa- and H2CHXdedpa-N,N'-propyl-2-NI
 ligands for (64)Cu(ii) radiopharmaceuticals.
;
_journal_issue 33
_journal_name_full 'Dalton transactions (Cambridge, England : 2003)'
_journal_page_first 13082
_journal_page_last 13090
_journal_paper_doi 10.1039/c6dt00932h
_journal_volume 45
_journal_year 2016
_chemical_formula_moiety 'C28 H29.81 Cu N10 O8, 4.19(H2 O)'
_chemical_formula_sum 'C28 H38.19 Cu N10 O12.19'
_chemical_formula_weight 773.46
_space_group_crystal_system orthorhombic
_space_group_IT_number 61
_space_group_name_Hall '-P 2ac 2ab'
_space_group_name_H-M_alt 'P b c a'
_atom_sites_solution_hydrogens mixed
_audit_creation_date 2013-09-20
_audit_creation_method
;
Olex2 1.2
(compiled 2013.09.17 svn.r2790 for OlexSys, GUI svn.r4601)
;
_audit_update_record
;
2016-03-07 deposited with the CCDC.
2016-05-02 downloaded from the CCDC.
;
_cell_angle_alpha 90
_cell_angle_beta 90
_cell_angle_gamma 90
_cell_formula_units_Z 8
_cell_length_a 13.1713(14)
_cell_length_b 15.9359(16)
_cell_length_c 31.481(3)
_cell_measurement_reflns_used 9802
_cell_measurement_temperature 90(2)
_cell_measurement_theta_max 30.04
_cell_measurement_theta_min 2.39
_cell_volume 6607.8(12)
_computing_data_reduction 'SAINT v8.27B (Bruker, 2012)'
_computing_molecular_graphics
;
O. V. Dolomanov, L. J. Bourhis, R. J. Gildea, J. A. K. Howard and H. Puschmann,
OLEX2: a complete structure solution, refinement and analysis program.
J. Appl. Cryst. (2009). 42, 339-341.
;
_computing_publication_material
;
O. V. Dolomanov, L. J. Bourhis, R. J. Gildea, J. A. K. Howard and H. Puschmann,
OLEX2: a complete structure solution, refinement and analysis program.
J. Appl. Cryst. (2009). 42, 339-341.
;
_computing_structure_refinement
;
SHELX, G.M. Sheldrick, Acta Cryst.
(2008). A64, 112-122
;
_diffrn_ambient_temperature 90.15
_diffrn_measured_fraction_theta_full 1.000
_diffrn_measured_fraction_theta_max 0.999
_diffrn_measurement_device_type 'Bruker APEX-II CCD'
_diffrn_measurement_method '\f and \w scans'
_diffrn_radiation_monochromator graphite
_diffrn_radiation_type MoK\a
_diffrn_radiation_wavelength 0.71073
_diffrn_reflns_av_R_equivalents 0.0474
_diffrn_reflns_av_unetI/netI 0.0373
_diffrn_reflns_Laue_measured_fraction_full 1.000
_diffrn_reflns_Laue_measured_fraction_max 0.999
_diffrn_reflns_limit_h_max 18
_diffrn_reflns_limit_h_min -17
_diffrn_reflns_limit_k_max 21
_diffrn_reflns_limit_k_min -22
_diffrn_reflns_limit_l_max 44
_diffrn_reflns_limit_l_min -23
_diffrn_reflns_number 55297
_diffrn_reflns_point_group_measured_fraction_full 1.000
_diffrn_reflns_point_group_measured_fraction_max 0.999
_diffrn_reflns_theta_full 26.000
_diffrn_reflns_theta_max 30.055
_diffrn_reflns_theta_min 2.016
_diffrn_standards_number 0
_exptl_absorpt_coefficient_mu 0.741
_exptl_absorpt_correction_T_max 0.978
_exptl_absorpt_correction_T_min 0.888
_exptl_absorpt_correction_type multi-scan
_exptl_absorpt_process_details
;
SADABS-2012/1 (Bruker,2012) was used for absorption correction.
wR2(int) was 0.0494 before and 0.0449 after correction.
The Ratio of minimum to maximum transmission is 0.9083.
The \l/2 correction factor is 0.0015.
;
_exptl_crystal_colour blue
_exptl_crystal_colour_primary blue
_exptl_crystal_density_diffrn 1.555
_exptl_crystal_description blade
_exptl_crystal_F_000 3222
_exptl_crystal_size_max 0.25
_exptl_crystal_size_mid 0.09
_exptl_crystal_size_min 0.03
_refine_diff_density_max 0.404
_refine_diff_density_min -0.374
_refine_diff_density_rms 0.065
_refine_ls_extinction_method none
_refine_ls_goodness_of_fit_ref 1.008
_refine_ls_hydrogen_treatment constr
_refine_ls_matrix_type full
_refine_ls_number_parameters 552
_refine_ls_number_reflns 9684
_refine_ls_number_restraints 1365
_refine_ls_restrained_S_all 0.941
_refine_ls_R_factor_all 0.0592
_refine_ls_R_factor_gt 0.0360
_refine_ls_shift/su_max 0.001
_refine_ls_shift/su_mean 0.000
_refine_ls_structure_factor_coef Fsqd
_refine_ls_weighting_details 'w=1/[\s^2^(Fo^2^)+(0.0437P)^2^+2.3837P] where P=(Fo^2^+2Fc^2^)/3'
_refine_ls_weighting_scheme calc
_refine_ls_wR_factor_gt 0.0809
_refine_ls_wR_factor_ref 0.0903
_reflns_Friedel_coverage 0.000
_reflns_number_gt 7216
_reflns_number_total 9684
_reflns_threshold_expression 'I > 2\s(I)'
_cod_data_source_file c6dt00932h2.cif
_cod_data_source_block co455
_cod_database_code 7702071
_shelxl_version_number 2013-3
_shelx_space_group_comment
;
The symmetry employed for this shelxl refinement is uniquely defined
by the following loop, which should always be used as a source of
symmetry information in preference to the above space-group names.
They are only intended as comments.
;
_olex2_refinement_description
;
1. Fixed Uiso
 At 1.2 times of:
  All C(H) groups, All C(H,H) groups
 At 1.5 times of:
  All O(H,H) groups
2. Restrained distances
 N5-C19 \\sim N5A-C19A
 with sigma of 0.01
 C19-C18 \\sim C19A-C18A
 with sigma of 0.01
 C18-C17 \\sim C18A-C17A
 with sigma of 0.01
3. Uiso/Uaniso restraints and constraints
All non-hydrogen atoms have similar U: within 1.7A with sigma of 0.04 and sigma
for terminal atoms of 0.08
All non-hydrogen atoms restrained to be isotropic: with sigma of 0.1 and sigma
for terminal atoms of 0.2
Uanis(C27A) = Uanis(C27)
Uanis(N8A) = Uanis(N8)
Uanis(C28A) = Uanis(C28)
Uanis(O7A) = Uanis(O7)
Uanis(N10A) = Uanis(N10)
Uanis(O8A) = Uanis(O8)
Uanis(C21) = Uanis(C21A)
Uanis(C20) = Uanis(C20A)
Uanis(N6) = Uanis(N6A)
Uanis(C22) = Uanis(C22A)
Uanis(O5) = Uanis(O5A)
Uanis(N7A) = Uanis(N7)
Uanis(C19A) = Uanis(C19A)
Uanis(N5) = Uanis(N5A)
Uanis(C24A) = Uanis(C24)
Uanis(C23A) = Uanis(C23)
Uanis(C19) = Uanis(C19A)
Uanis(C18) = Uanis(C18A)
Uanis(C17A) = Uanis(C17)
Uanis(N9) = Uanis(N9A)
4. Others
 Sof(C23A)=Sof(H23C)=Sof(H23D)=Sof(C24A)=Sof(H24C)=Sof(H24D)=Sof(C25A)=
 Sof(H25C)=Sof(H25D)=Sof(O7A)=Sof(O8A)=Sof(N8A)=Sof(N9A)=Sof(N10A)=Sof(C26A)=
 Sof(H26A)=Sof(C27A)=Sof(C28A)=Sof(O13)=Sof(H13A)=Sof(H13B)=Sof(C18A)=Sof(H18C)=
 Sof(H18D)=Sof(C17A)=Sof(H17C)=Sof(H17D)=1-FVAR(1)
 Sof(C17)=Sof(H17A)=Sof(H17B)=Sof(C18)=Sof(H18A)=Sof(H18B)=Sof(C23)=Sof(H23A)=
 Sof(H23B)=Sof(C24)=Sof(H24A)=Sof(H24B)=Sof(C25)=Sof(H25A)=Sof(H25B)=Sof(O7)=
 Sof(O8)=Sof(N8)=Sof(N9)=Sof(N10)=Sof(C26)=Sof(H26)=Sof(C27)=Sof(H27)=Sof(C28)=
 FVAR(1)
 Sof(C19A)=Sof(H19A)=Sof(H19B)=Sof(N7A)=Sof(O5A)=Sof(C22A)=Sof(N6A)=Sof(C21A)=
 Sof(H21A)=Sof(C20A)=Sof(H20A)=Sof(N5A)=Sof(O4A)=1-FVAR(2)
 Sof(O5)=Sof(O6)=Sof(N5)=Sof(N6)=Sof(N7)=Sof(C20)=Sof(H20)=Sof(C21)=Sof(H21)=
 Sof(C22)=Sof(C19)=Sof(H19C)=Sof(H19D)=FVAR(2)
5.a Free rotating group:
 O9(H9C,H9D,O10,H10C,H10D,O11,H11A,H11B,O12,H12A,H12B), O13(H13A,H13B)
5.b Secondary CH2 refined with riding coordinates:
 C7(H7A,H7B), C8(H8A,H8B), C9(H9A,H9B), C10(H10A,H10B), C17(H17A,H17B),
 C18(H18A,H18B), C19A(H19A,H19B), C23(H23A,H23B), C23A(H23C,H23D), C24(H24A,
 H24B), C24A(H24C,H24D), C25(H25A,H25B), C25A(H25C,H25D), C19(H19C,H19D),
 C18A(H18C,H18D), C17A(H17C,H17D)
5.c Aromatic/amide H refined with riding coordinates:
 C3(H3), C4(H4), C5(H5), C12(H12), C13(H13), C14(H14), C20(H20), C21(H21),
 C26(H26), C27(H27), C26A(H26A), C21A(H21A), C20A(H20A)
;

loop_
_space_group_symop_operation_xyz
'x, y, z'
'-x+1/2, -y, z+1/2'
'x+1/2, -y+1/2, -z'
'-x, y+1/2, -z+1/2'
'-x, -y, -z'
'x-1/2, y, -z-1/2'
'-x-1/2, y-1/2, z'
'x, -y-1/2, z-1/2'

loop_
_atom_site_label
_atom_site_type_symbol
_atom_site_fract_x
_atom_site_fract_y
_atom_site_fract_z
_atom_site_U_iso_or_equiv
_atom_site_adp_type
_atom_site_occupancy
_atom_site_site_symmetry_order
_atom_site_calc_flag
_atom_site_refinement_flags_posn
_atom_site_refinement_flags_adp
_atom_site_refinement_flags_occupancy
_atom_site_disorder_assembly
_atom_site_disorder_group
Cu1 Cu 0.82908(2) 0.02645(2) 0.59148(2) 0.01215(5) Uani 1 1 d . U . . .
O1 O 0.71457(9) -0.00378(7) 0.54238(4) 0.0156(2) Uani 1 1 d . U . . .
O2 O 0.57063(9) -0.07786(7) 0.53595(4) 0.0223(3) Uani 1 1 d . U . . .
O3 O 0.93465(9) -0.06752(7) 0.58022(4) 0.0163(2) Uani 1 1 d . U . . .
O4 O 1.09325(9) -0.08267(7) 0.55480(4) 0.0203(2) Uani 1 1 d . U . . .
O9 O 1.35309(5) 0.11070(6) 0.54737(3) 0.0272(3) Uani 1 1 d G U . . .
H9C H 1.3264 0.1592 0.5460 0.041 Uiso 1 1 d G U . . .
H9D H 1.3748 0.0966 0.5230 0.041 Uiso 1 1 d G U . . .
O10 O 0.63255(5) 0.11797(6) 0.48696(3) 0.0241(3) Uani 1 1 d G U . . .
H10C H 0.6604 0.0763 0.4992 0.036 Uiso 1 1 d G U . . .
H10D H 0.5770 0.1025 0.4756 0.036 Uiso 1 1 d G U . . .
O11 O 0.78292(6) 0.22302(5) 0.45255(3) 0.0225(3) Uani 1 1 d G U . . .
H11A H 0.7299 0.1959 0.4595 0.034 Uiso 1 1 d G U . . .
H11B H 0.8311 0.1889 0.4476 0.034 Uiso 1 1 d G U . . .
O12 O 1.25396(6) -0.00401(7) 0.60250(3) 0.0395(4) Uani 1 1 d G U . . .
H12A H 1.2145 -0.0354 0.5881 0.059 Uiso 1 1 d G U . . .
H12B H 1.2880 0.0269 0.5857 0.059 Uiso 1 1 d G U . . .
N1 N 0.72805(10) -0.03707(8) 0.62435(4) 0.0158(3) Uani 1 1 d . U . . .
N2 N 0.88225(11) 0.04974(9) 0.66065(4) 0.0198(3) Uani 1 1 d . U . . .
N3 N 0.77330(10) 0.15906(8) 0.60073(4) 0.0139(3) Uani 1 1 d . U . . .
N4 N 0.92560(10) 0.08909(8) 0.55819(4) 0.0129(3) Uani 1 1 d . U . . .
C1 C 0.64125(12) -0.04667(9) 0.55690(5) 0.0151(3) Uani 1 1 d . U . . .
C2 C 0.64219(12) -0.06144(9) 0.60462(5) 0.0162(3) Uani 1 1 d . U . . .
C3 C 0.56172(13) -0.09606(10) 0.62708(6) 0.0226(4) Uani 1 1 d . U . . .
H3 H 0.5014 -0.1132 0.6130 0.027 Uiso 1 1 calc R U . . .
C4 C 0.57184(15) -0.10492(11) 0.67090(6) 0.0286(4) Uani 1 1 d . U . . .
H4 H 0.5174 -0.1271 0.6872 0.034 Uiso 1 1 calc R U . . .
C5 C 0.66101(15) -0.08148(11) 0.69066(6) 0.0272(4) Uani 1 1 d . U . . .
H5 H 0.6687 -0.0882 0.7205 0.033 Uiso 1 1 calc R U . . .
C6 C 0.73973(14) -0.04789(10) 0.66640(5) 0.0209(3) Uani 1 1 d . U . . .
C7 C 0.84212(14) -0.02313(12) 0.68411(5) 0.0245(4) Uani 1 1 d . U . . .
H7A H 0.8353 -0.0089 0.7146 0.029 Uiso 1 1 calc R U . . .
H7B H 0.8899 -0.0708 0.6816 0.029 Uiso 1 1 calc R U . . .
C8 C 0.83149(13) 0.12787(11) 0.67426(5) 0.0206(3) Uani 1 1 d . U . . .
H8A H 0.8683 0.1521 0.6988 0.025 Uiso 1 1 calc R U . . .
H8B H 0.7613 0.1150 0.6835 0.025 Uiso 1 1 calc R U . . .
C9 C 0.82858(13) 0.19140(10) 0.63834(5) 0.0187(3) Uani 1 1 d . U . . .
H9A H 0.7951 0.2433 0.6485 0.022 Uiso 1 1 calc R U . . .
H9B H 0.8989 0.2059 0.6300 0.022 Uiso 1 1 calc R U . . .
C10 C 0.80718(12) 0.20289(9) 0.56166(5) 0.0158(3) Uani 1 1 d . U . . .
H10A H 0.8119 0.2639 0.5671 0.019 Uiso 1 1 calc R U . . .
H10B H 0.7571 0.1938 0.5386 0.019 Uiso 1 1 calc R U . . .
C11 C 0.90963(12) 0.16958(9) 0.54816(5) 0.0150(3) Uani 1 1 d . U . . .
C12 C 0.98342(13) 0.21475(10) 0.52639(5) 0.0178(3) Uani 1 1 d . U . . .
H12 H 0.9726 0.2720 0.5193 0.021 Uiso 1 1 calc R U . . .
C13 C 1.07307(13) 0.17481(10) 0.51522(5) 0.0178(3) Uani 1 1 d . U . . .
H13 H 1.1242 0.2049 0.5003 0.021 Uiso 1 1 calc R U . . .
C14 C 1.08875(12) 0.09071(10) 0.52575(5) 0.0162(3) Uani 1 1 d . U . . .
H14 H 1.1499 0.0627 0.5183 0.019 Uiso 1 1 calc R U . . .
C15 C 1.01202(12) 0.04949(9) 0.54747(5) 0.0135(3) Uani 1 1 d . U . . .
C16 C 1.01473(13) -0.04165(9) 0.56181(5) 0.0155(3) Uani 1 1 d . U . . .
C17 C 0.6626(7) 0.1619(5) 0.6066(3) 0.0115(8) Uani 0.810(4) 1 d D U P A 1
H17A H 0.6460 0.1261 0.6313 0.014 Uiso 0.810(4) 1 calc R U P A 1
H17B H 0.6312 0.1354 0.5814 0.014 Uiso 0.810(4) 1 calc R U P A 1
C18 C 0.6103(6) 0.2467(6) 0.6134(3) 0.0143(9) Uani 0.810(4) 1 d D U P A 1
H18A H 0.6311 0.2700 0.6412 0.017 Uiso 0.810(4) 1 calc R U P A 1
H18B H 0.6326 0.2863 0.5910 0.017 Uiso 0.810(4) 1 calc R U P A 1
O5 O 0.45615(19) 0.34148(13) 0.68418(7) 0.0348(6) Uani 0.830(4) 1 d . U P A 1
O6 O 0.42760(16) 0.28391(16) 0.74582(6) 0.0402(5) Uani 0.830(4) 1 d . U P A 1
N5 N 0.4542(3) 0.18344(16) 0.64602(13) 0.0145(6) Uani 0.830(4) 1 d D U P A 1
N6 N 0.40157(15) 0.13245(17) 0.70904(6) 0.0211(4) Uani 0.830(4) 1 d . U P A 1
N7 N 0.43844(15) 0.28061(16) 0.70687(7) 0.0253(5) Uani 0.830(4) 1 d . U P A 1
C19A C 0.501(3) 0.239(3) 0.6051(8) 0.0150(6) Uani 0.170(4) 1 d D U P A 2
H19A H 0.4720 0.2959 0.6008 0.018 Uiso 0.170(4) 1 calc R U P A 2
H19B H 0.4813 0.2039 0.5805 0.018 Uiso 0.170(4) 1 calc R U P A 2
C20 C 0.4376(2) 0.09914(14) 0.64145(9) 0.0156(5) Uani 0.830(4) 1 d . U P A 1
H20 H 0.4468 0.0671 0.6163 0.019 Uiso 0.830(4) 1 calc R U P A 1
C21 C 0.40548(18) 0.06966(17) 0.67999(8) 0.0202(5) Uani 0.830(4) 1 d . U P A 1
H21 H 0.3882 0.0129 0.6856 0.024 Uiso 0.830(4) 1 calc R U P A 1
C22 C 0.43123(18) 0.19902(16) 0.68741(7) 0.0181(5) Uani 0.830(4) 1 d . U P A 1
C23 C 0.9963(3) 0.0577(2) 0.66096(16) 0.0193(7) Uani 0.810(4) 1 d . U P A 1
H23A H 1.0147 0.1087 0.6447 0.023 Uiso 0.810(4) 1 calc R U P A 1
H23B H 1.0249 0.0090 0.6455 0.023 Uiso 0.810(4) 1 calc R U P A 1
C23A C 0.9823(16) 0.0397(13) 0.6633(8) 0.0193(7) Uani 0.190(4) 1 d . U P A 2
H23C H 1.0147 0.0858 0.6472 0.023 Uiso 0.190(4) 1 calc R U P A 2
H23D H 0.9998 -0.0133 0.6486 0.023 Uiso 0.190(4) 1 calc R U P A 2
C24 C 1.0474(2) 0.06268(18) 0.70379(9) 0.0216(6) Uani 0.810(4) 1 d . U P A 1
H24A H 1.0413 0.0081 0.7186 0.026 Uiso 0.810(4) 1 calc R U P A 1
H24B H 1.0137 0.1059 0.7214 0.026 Uiso 0.810(4) 1 calc R U P A 1
C24A C 1.0342(12) 0.0369(9) 0.7101(5) 0.0216(6) Uani 0.190(4) 1 d . U P A 2
H24C H 1.0037 0.0810 0.7282 0.026 Uiso 0.190(4) 1 calc R U P A 2
H24D H 1.0203 -0.0181 0.7235 0.026 Uiso 0.190(4) 1 calc R U P A 2
C25 C 1.1596(2) 0.0850(3) 0.69799(10) 0.0269(7) Uani 0.810(4) 1 d . U P A 1
H25A H 1.1967 0.0732 0.7247 0.032 Uiso 0.810(4) 1 calc R U P A 1
H25B H 1.1891 0.0493 0.6754 0.032 Uiso 0.810(4) 1 calc R U P A 1
C25A C 1.1465(12) 0.0503(11) 0.7074(5) 0.031(3) Uani 0.190(4) 1 d . U P A 2
H25C H 1.1770 0.0450 0.7360 0.038 Uiso 0.190(4) 1 calc R U P A 2
H25D H 1.1771 0.0069 0.6889 0.038 Uiso 0.190(4) 1 calc R U P A 2
O7 O 1.1353(5) 0.1755(3) 0.7735(2) 0.0252(8) Uani 0.810(4) 1 d . U P A 1
O8 O 1.1717(3) 0.3070(2) 0.77645(10) 0.0469(7) Uani 0.810(4) 1 d . U P A 1
N8 N 1.17281(16) 0.1735(2) 0.68663(7) 0.0254(5) Uani 0.810(4) 1 d . U P A 1
N9 N 1.18859(18) 0.31505(19) 0.69056(8) 0.0378(6) Uani 0.810(4) 1 d . U P A 1
N10 N 1.1593(4) 0.2418(2) 0.75632(19) 0.0272(9) Uani 0.810(4) 1 d . U P A 1
C26 C 1.1927(2) 0.2031(3) 0.64648(10) 0.0330(10) Uani 0.810(4) 1 d . U P A 1
H26 H 1.1994 0.1705 0.6214 0.040 Uiso 0.810(4) 1 calc R U P A 1
C27 C 1.2009(2) 0.2885(3) 0.64956(9) 0.0404(8) Uani 0.810(4) 1 d . U P A 1
H27 H 1.2135 0.3247 0.6262 0.048 Uiso 0.810(4) 1 calc R U P A 1
C28 C 1.1725(2) 0.2439(2) 0.71163(9) 0.0274(6) Uani 0.810(4) 1 d . U P A 1
O7A O 1.126(2) 0.1610(19) 0.7767(11) 0.0252(8) Uani 0.190(4) 1 d . U P A 2
O8A O 1.1598(18) 0.2923(15) 0.7674(6) 0.0469(7) Uani 0.190(4) 1 d . U P A 2
N8A N 1.1676(9) 0.1324(11) 0.6904(4) 0.0254(5) Uani 0.190(4) 1 d . U P A 2
N9A N 1.1859(9) 0.2731(8) 0.6852(4) 0.0378(6) Uani 0.190(4) 1 d . U P A 2
N10A N 1.149(2) 0.2212(17) 0.7561(10) 0.0272(9) Uani 0.190(4) 1 d . U P A 2
C26A C 1.1923(8) 0.1489(12) 0.6478(4) 0.034(3) Uani 0.190(4) 1 d . U P A 2
H26A H 1.2043 0.1094 0.6258 0.041 Uiso 0.190(4) 1 calc R U P A 2
C27A C 1.1950(16) 0.2361(17) 0.6452(7) 0.0404(8) Uani 0.190(4) 1 d . U P A 2
C28A C 1.1651(11) 0.2099(10) 0.7075(5) 0.0274(6) Uani 0.190(4) 1 d . U P A 2
O13 O 1.2191(9) 0.4407(6) 0.6985(4) 0.063(4) Uani 0.190(4) 1 d G U P A 2
H13A H 1.1715 0.4699 0.7091 0.094 Uiso 0.190(4) 1 d G U P A 2
H13B H 1.2012 0.3895 0.6976 0.094 Uiso 0.190(4) 1 d G U P A 2
N7A N 0.4335(11) 0.3217(12) 0.6935(5) 0.0253(5) Uani 0.170(4) 1 d . U P A 2
O5A O 0.4398(9) 0.3722(6) 0.6673(4) 0.0348(6) Uani 0.170(4) 1 d . U P A 2
C22A C 0.4329(11) 0.2327(8) 0.6861(4) 0.0181(5) Uani 0.170(4) 1 d . U P A 2
N6A N 0.4047(8) 0.1723(8) 0.7104(4) 0.0211(4) Uani 0.170(4) 1 d . U P A 2
C21A C 0.4116(10) 0.1013(9) 0.6890(5) 0.0202(5) Uani 0.170(4) 1 d . U P A 2
H21A H 0.3964 0.0466 0.6992 0.024 Uiso 0.170(4) 1 calc R U P A 2
C19 C 0.4947(5) 0.2391(4) 0.61217(12) 0.0150(6) Uani 0.830(4) 1 d D U P A 1
H19C H 0.4644 0.2956 0.6153 0.018 Uiso 0.830(4) 1 calc R U P A 1
H19D H 0.4739 0.2167 0.5841 0.018 Uiso 0.830(4) 1 calc R U P A 1
C20A C 0.4469(12) 0.1231(10) 0.6473(5) 0.0156(5) Uani 0.170(4) 1 d . U P A 2
H20A H 0.4592 0.0843 0.6249 0.019 Uiso 0.170(4) 1 calc R U P A 2
N5A N 0.459(2) 0.2024(13) 0.6446(8) 0.0145(6) Uani 0.170(4) 1 d D U P A 2
O4A O 0.4239(8) 0.3361(9) 0.7335(3) 0.045(3) Uani 0.170(4) 1 d . U P A 2
C18A C 0.616(3) 0.244(3) 0.6084(15) 0.0143(9) Uani 0.190(4) 1 d D U P A 2
H18C H 0.6368 0.2665 0.6365 0.017 Uiso 0.190(4) 1 calc R U P A 2
H18D H 0.6438 0.2817 0.5860 0.017 Uiso 0.190(4) 1 calc R U P A 2
C17A C 0.655(4) 0.154(2) 0.6023(14) 0.0115(8) Uani 0.190(4) 1 d D U P A 2
H17C H 0.6280 0.1305 0.5756 0.014 Uiso 0.190(4) 1 calc R U P A 2
H17D H 0.6326 0.1186 0.6263 0.014 Uiso 0.190(4) 1 calc R U P A 2

loop_
_atom_site_aniso_label
_atom_site_aniso_U_11
_atom_site_aniso_U_22
_atom_site_aniso_U_33
_atom_site_aniso_U_23
_atom_site_aniso_U_13
_atom_site_aniso_U_12
Cu1 0.00980(9) 0.01271(8) 0.01396(9) -0.00058(7) 0.00244(7) 0.00071(7)
O1 0.0129(5) 0.0148(5) 0.0190(6) -0.0004(4) 0.0018(5) -0.0032(4)
O2 0.0157(6) 0.0203(6) 0.0307(7) -0.0016(5) -0.0017(5) -0.0047(5)
O3 0.0152(6) 0.0149(5) 0.0187(5) 0.0003(4) 0.0040(5) 0.0008(4)
O4 0.0151(6) 0.0167(5) 0.0292(6) -0.0028(5) 0.0042(5) 0.0039(4)
O9 0.0345(8) 0.0221(6) 0.0251(7) -0.0005(5) -0.0028(6) -0.0022(5)
O10 0.0166(6) 0.0185(6) 0.0371(7) 0.0070(5) -0.0066(6) -0.0019(5)
O11 0.0180(6) 0.0180(6) 0.0315(7) 0.0024(5) 0.0061(5) 0.0036(5)
O12 0.0322(8) 0.0488(9) 0.0376(8) 0.0025(7) -0.0016(7) -0.0184(7)
N1 0.0152(6) 0.0141(6) 0.0180(6) 0.0026(5) 0.0047(5) 0.0043(5)
N2 0.0136(7) 0.0289(7) 0.0169(7) -0.0026(6) 0.0001(6) 0.0071(6)
N3 0.0100(6) 0.0154(6) 0.0163(6) -0.0020(5) 0.0014(5) 0.0002(5)
N4 0.0111(6) 0.0117(6) 0.0159(6) -0.0029(5) 0.0018(5) -0.0012(5)
C1 0.0121(7) 0.0094(6) 0.0239(8) 0.0002(6) 0.0027(6) 0.0020(5)
C2 0.0148(8) 0.0093(6) 0.0245(8) 0.0022(6) 0.0059(7) 0.0015(6)
C3 0.0169(8) 0.0151(7) 0.0357(10) 0.0058(7) 0.0093(8) 0.0014(6)
C4 0.0264(10) 0.0224(8) 0.0369(11) 0.0120(8) 0.0197(9) 0.0069(7)
C5 0.0305(10) 0.0266(9) 0.0243(9) 0.0093(7) 0.0132(8) 0.0116(8)
C6 0.0218(9) 0.0218(8) 0.0193(8) 0.0044(6) 0.0068(7) 0.0094(7)
C7 0.0260(10) 0.0325(9) 0.0149(8) 0.0034(7) 0.0014(7) 0.0118(8)
C8 0.0140(7) 0.0310(9) 0.0168(8) -0.0092(7) -0.0015(7) 0.0066(7)
C9 0.0112(7) 0.0211(7) 0.0237(8) -0.0093(6) -0.0010(7) 0.0011(6)
C10 0.0141(7) 0.0112(6) 0.0222(8) 0.0002(6) 0.0033(6) 0.0000(5)
C11 0.0131(7) 0.0140(7) 0.0177(7) -0.0035(6) 0.0014(6) -0.0013(6)
C12 0.0175(8) 0.0120(7) 0.0238(8) -0.0009(6) 0.0024(7) -0.0026(6)
C13 0.0149(8) 0.0197(7) 0.0187(8) -0.0023(6) 0.0021(6) -0.0068(6)
C14 0.0121(7) 0.0188(7) 0.0178(8) -0.0040(6) 0.0030(6) -0.0009(6)
C15 0.0110(7) 0.0138(6) 0.0157(7) -0.0046(5) 0.0009(6) -0.0003(5)
C16 0.0152(8) 0.0165(7) 0.0150(7) -0.0035(6) 0.0008(6) 0.0012(6)
C17 0.0092(18) 0.0115(17) 0.014(2) -0.0036(12) -0.0009(13) -0.0004(13)
C18 0.0130(13) 0.0157(9) 0.014(3) -0.0036(13) 0.0012(13) 0.0036(9)
O5 0.0330(12) 0.0308(14) 0.0407(16) -0.0114(11) 0.0068(9) -0.0088(8)
O6 0.0426(12) 0.0543(14) 0.0236(10) -0.0188(10) 0.0062(9) 0.0034(11)
N5 0.0091(8) 0.0209(19) 0.0135(7) -0.0015(12) -0.0005(6) 0.0010(13)
N6 0.0144(8) 0.0319(13) 0.0171(8) 0.0015(10) 0.0008(7) 0.0047(10)
N7 0.0164(9) 0.0350(12) 0.0245(11) -0.0127(9) 0.0026(8) -0.0016(9)
C19A 0.0143(12) 0.0199(7) 0.0106(18) -0.0024(15) 0.0012(14) 0.0047(8)
C20 0.0136(9) 0.0142(13) 0.0189(11) -0.0016(9) 0.0000(8) 0.0014(10)
C21 0.0136(9) 0.0230(12) 0.0240(12) 0.0027(9) 0.0008(9) 0.0046(10)
C22 0.0121(8) 0.0269(13) 0.0155(8) -0.0079(11) -0.0008(7) 0.0033(11)
C23 0.0087(15) 0.031(2) 0.0184(10) -0.0058(14) -0.0003(10) 0.0013(11)
C23A 0.0087(15) 0.031(2) 0.0184(10) -0.0058(14) -0.0003(10) 0.0013(11)
C24 0.0156(12) 0.0337(17) 0.0154(12) -0.0001(11) -0.0010(9) 0.0052(12)
C24A 0.0156(12) 0.0337(17) 0.0154(12) -0.0001(11) -0.0010(9) 0.0052(12)
C25 0.0137(13) 0.049(2) 0.0182(14) -0.0008(14) -0.0013(11) 0.0087(15)
C25A 0.026(6) 0.046(8) 0.022(6) -0.006(5) 0.001(5) 0.007(6)
O7 0.0175(15) 0.041(3) 0.0170(15) 0.0049(17) -0.0005(11) 0.0014(15)
O8 0.0564(16) 0.0513(19) 0.0330(18) -0.0139(11) 0.0010(14) -0.0237(12)
N8 0.0114(8) 0.0507(16) 0.0142(9) 0.0010(11) 0.0000(7) -0.0021(11)
N9 0.0257(11) 0.0516(17) 0.0363(12) 0.0126(14) 0.0012(9) -0.0119(13)
N10 0.0167(14) 0.042(3) 0.0226(8) -0.0017(19) -0.0002(10) -0.0080(15)
C26 0.0163(12) 0.067(3) 0.0156(12) 0.0054(19) 0.0003(9) 0.002(2)
C27 0.0214(12) 0.072(2) 0.0276(13) 0.0186(15) -0.0006(10) -0.0114(15)
C28 0.0163(10) 0.0464(18) 0.0194(11) 0.0022(13) -0.0013(9) -0.0087(14)
O7A 0.0175(15) 0.041(3) 0.0170(15) 0.0049(17) -0.0005(11) 0.0014(15)
O8A 0.0564(16) 0.0513(19) 0.0330(18) -0.0139(11) 0.0010(14) -0.0237(12)
N8A 0.0114(8) 0.0507(16) 0.0142(9) 0.0010(11) 0.0000(7) -0.0021(11)
N9A 0.0257(11) 0.0516(17) 0.0363(12) 0.0126(14) 0.0012(9) -0.0119(13)
N10A 0.0167(14) 0.042(3) 0.0226(8) -0.0017(19) -0.0002(10) -0.0080(15)
C26A 0.008(4) 0.065(8) 0.030(6) 0.005(6) 0.003(4) 0.003(6)
C27A 0.0214(12) 0.072(2) 0.0276(13) 0.0186(15) -0.0006(10) -0.0114(15)
C28A 0.0163(10) 0.0464(18) 0.0194(11) 0.0022(13) -0.0013(9) -0.0087(14)
O13 0.100(9) 0.029(4) 0.061(7) 0.005(4) 0.018(6) -0.004(5)
N7A 0.0164(9) 0.0350(12) 0.0245(11) -0.0127(9) 0.0026(8) -0.0016(9)
O5A 0.0330(12) 0.0308(14) 0.0407(16) -0.0114(11) 0.0068(9) -0.0088(8)
C22A 0.0121(8) 0.0269(13) 0.0155(8) -0.0079(11) -0.0008(7) 0.0033(11)
N6A 0.0144(8) 0.0319(13) 0.0171(8) 0.0015(10) 0.0008(7) 0.0047(10)
C21A 0.0136(9) 0.0230(12) 0.0240(12) 0.0027(9) 0.0008(9) 0.0046(10)
C19 0.0143(12) 0.0199(7) 0.0106(18) -0.0024(15) 0.0012(14) 0.0047(8)
C20A 0.0136(9) 0.0142(13) 0.0189(11) -0.0016(9) 0.0000(8) 0.0014(10)
N5A 0.0091(8) 0.0209(19) 0.0135(7) -0.0015(12) -0.0005(6) 0.0010(13)
O4A 0.050(6) 0.064(8) 0.021(5) -0.021(5) 0.001(4) 0.013(6)
C18A 0.0130(13) 0.0157(9) 0.014(3) -0.0036(13) 0.0012(13) 0.0036(9)
C17A 0.0092(18) 0.0115(17) 0.014(2) -0.0036(12) -0.0009(13) -0.0004(13)

loop_
_atom_type_symbol
_atom_type_description
_atom_type_scat_dispersion_real
_atom_type_scat_dispersion_imag
_atom_type_scat_source
C C 0.0033 0.0016 'International Tables Vol C Tables 4.2.6.8 and 6.1.1.4'
H H 0.0000 0.0000 'International Tables Vol C Tables 4.2.6.8 and 6.1.1.4'
Cu Cu 0.3201 1.2651 'International Tables Vol C Tables 4.2.6.8 and 6.1.1.4'
N N 0.0061 0.0033 'International Tables Vol C Tables 4.2.6.8 and 6.1.1.4'
O O 0.0106 0.0060 'International Tables Vol C Tables 4.2.6.8 and 6.1.1.4'

loop_
_geom_angle_atom_site_label_1
_geom_angle_atom_site_label_2
_geom_angle_atom_site_label_3
_geom_angle
O1 Cu1 N2 153.81(5)
O1 Cu1 N3 94.13(4)
O3 Cu1 O1 100.40(4)
O3 Cu1 N2 94.22(5)
O3 Cu1 N3 156.44(5)
N1 Cu1 O1 78.13(5)
N1 Cu1 O3 99.90(5)
N1 Cu1 N2 78.02(6)
N1 Cu1 N3 101.18(5)
N3 Cu1 N2 80.04(5)
N4 Cu1 O1 100.52(5)
N4 Cu1 O3 80.72(5)
N4 Cu1 N1 178.59(6)
N4 Cu1 N2 103.22(6)
N4 Cu1 N3 78.45(5)
C1 O1 Cu1 112.61(10)
C16 O3 Cu1 113.56(10)
H9C O9 H9D 109.5
H10C O10 H10D 109.5
H11A O11 H11B 109.5
H12A O12 H12B 109.4
C2 N1 Cu1 118.28(11)
C6 N1 Cu1 120.46(12)
C6 N1 C2 120.88(15)
C7 N2 Cu1 103.66(10)
C7 N2 C8 110.88(13)
C7 N2 C23 114.87(19)
C8 N2 Cu1 105.72(10)
C8 N2 C23 112.2(2)
C23 N2 Cu1 108.7(2)
C23A N2 Cu1 109.9(11)
C23A N2 C7 103.2(9)
C23A N2 C8 122.1(9)
C9 N3 Cu1 105.59(9)
C9 N3 C10 110.54(13)
C9 N3 C17A 118.7(14)
C10 N3 Cu1 103.66(9)
C10 N3 C17A 110.4(18)
C17 N3 Cu1 111.6(3)
C17 N3 C9 112.1(3)
C17 N3 C10 112.8(4)
C17A N3 Cu1 106.6(13)
C11 N4 Cu1 121.43(11)
C11 N4 C15 121.59(14)
C15 N4 Cu1 116.88(10)
O1 C1 C2 115.68(14)
O2 C1 O1 126.41(16)
O2 C1 C2 117.91(14)
N1 C2 C1 114.68(14)
N1 C2 C3 121.36(16)
C3 C2 C1 123.95(16)
C2 C3 H3 120.9
C2 C3 C4 118.13(18)
C4 C3 H3 120.9
C3 C4 H4 120.0
C5 C4 C3 120.01(17)
C5 C4 H4 120.0
C4 C5 H5 120.3
C4 C5 C6 119.32(18)
C6 C5 H5 120.3
N1 C6 C5 120.23(17)
N1 C6 C7 115.59(15)
C5 C6 C7 124.17(16)
N2 C7 C6 109.93(13)
N2 C7 H7A 109.7
N2 C7 H7B 109.7
C6 C7 H7A 109.7
C6 C7 H7B 109.7
H7A C7 H7B 108.2
N2 C8 H8A 109.5
N2 C8 H8B 109.5
N2 C8 C9 110.95(13)
H8A C8 H8B 108.0
C9 C8 H8A 109.5
C9 C8 H8B 109.5
N3 C9 C8 112.06(13)
N3 C9 H9A 109.2
N3 C9 H9B 109.2
C8 C9 H9A 109.2
C8 C9 H9B 109.2
H9A C9 H9B 107.9
N3 C10 H10A 109.7
N3 C10 H10B 109.7
N3 C10 C11 109.66(13)
H10A C10 H10B 108.2
C11 C10 H10A 109.7
C11 C10 H10B 109.7
N4 C11 C10 114.27(13)
N4 C11 C12 120.20(14)
C12 C11 C10 125.52(14)
C11 C12 H12 120.6
C13 C12 C11 118.86(14)
C13 C12 H12 120.6
C12 C13 H13 119.8
C12 C13 C14 120.43(15)
C14 C13 H13 119.8
C13 C14 H14 121.2
C15 C14 C13 117.67(15)
C15 C14 H14 121.2
N4 C15 C14 121.26(14)
N4 C15 C16 113.16(13)
C14 C15 C16 125.58(14)
O3 C16 C15 115.16(13)
O4 C16 O3 126.88(15)
O4 C16 C15 117.96(14)
N3 C17 H17A 107.5
N3 C17 H17B 107.5
N3 C17 C18 119.4(6)
H17A C17 H17B 107.0
C18 C17 H17A 107.5
C18 C17 H17B 107.5
C17 C18 H18A 109.2
C17 C18 H18B 109.2
H18A C18 H18B 107.9
C19 C18 C17 112.0(8)
C19 C18 H18A 109.2
C19 C18 H18B 109.2
C20 N5 C19 124.6(4)
C22 N5 C20 104.1(3)
C22 N5 C19 131.2(3)
C22 N6 C21 103.54(19)
O5 N7 O6 124.5(2)
O5 N7 C22 118.60(19)
O6 N7 C22 116.9(2)
H19A C19A H19B 108.2
N5A C19A H19A 109.8
N5A C19A H19B 109.8
N5A C19A C18A 109(3)
C18A C19A H19A 109.8
C18A C19A H19B 109.8
N5 C20 H20 126.5
C21 C20 N5 107.0(3)
C21 C20 H20 126.5
N6 C21 C20 110.9(2)
N6 C21 H21 124.6
C20 C21 H21 124.6
N5 C22 N7 123.9(2)
N6 C22 N5 114.4(2)
N6 C22 N7 121.7(2)
N2 C23 H23A 108.0
N2 C23 H23B 108.0
N2 C23 C24 117.0(3)
H23A C23 H23B 107.3
C24 C23 H23A 108.0
C24 C23 H23B 108.0
N2 C23A H23C 107.7
N2 C23A H23D 107.7
N2 C23A C24A 118.5(17)
H23C C23A H23D 107.1
C24A C23A H23C 107.7
C24A C23A H23D 107.7
C23 C24 H24A 109.7
C23 C24 H24B 109.7
C23 C24 C25 109.6(2)
H24A C24 H24B 108.2
C25 C24 H24A 109.7
C25 C24 H24B 109.7
C23A C24A H24C 109.4
C23A C24A H24D 109.4
H24C C24A H24D 108.0
C25A C24A C23A 111.1(13)
C25A C24A H24C 109.4
C25A C24A H24D 109.4
C24 C25 H25A 109.3
C24 C25 H25B 109.3
H25A C25 H25B 108.0
N8 C25 C24 111.5(2)
N8 C25 H25A 109.3
N8 C25 H25B 109.3
C24A C25A H25C 109.7
C24A C25A H25D 109.7
H25C C25A H25D 108.2
N8A C25A C24A 109.9(13)
N8A C25A H25C 109.7
N8A C25A H25D 109.7
C26 N8 C25 125.2(3)
C28 N8 C25 130.4(2)
C28 N8 C26 104.3(3)
C28 N9 C27 103.1(3)
O7 N10 O8 122.4(6)
O7 N10 C28 119.3(5)
O8 N10 C28 118.4(4)
N8 C26 H26 126.5
C27 C26 N8 106.9(3)
C27 C26 H26 126.5
N9 C27 C26 111.4(2)
N9 C27 H27 124.3
C26 C27 H27 124.3
N8 C28 N10 123.4(3)
N9 C28 N8 114.2(3)
N9 C28 N10 122.4(3)
C26A N8A C25A 124.7(14)
C28A N8A C25A 132.9(12)
C28A N8A C26A 102.4(14)
C28A N9A C27A 100.6(14)
O7A N10A C28A 118(3)
O8A N10A O7A 129(3)
O8A N10A C28A 113(3)
N8A C26A H26A 127.8
C27A C26A N8A 104.4(15)
C27A C26A H26A 127.8
C26A C27A N9A 111.5(16)
N8A C28A N10A 120.1(15)
N9A C28A N8A 120.4(15)
N9A C28A N10A 119.0(16)
H13A O13 H13B 109.5
O5A N7A C22A 124.9(14)
O5A N7A O4A 125.5(16)
O4A N7A C22A 109.5(16)
N6A C22A N7A 130.0(13)
N6A C22A N5A 111.1(12)
N5A C22A N7A 118.6(14)
C22A N6A C21A 108.5(11)
N6A C21A H21A 126.8
N6A C21A C20A 106.4(12)
C20A C21A H21A 126.8
C18 C19 H19C 109.0
C18 C19 H19D 109.0
N5 C19 C18 112.8(6)
N5 C19 H19C 109.0
N5 C19 H19D 109.0
H19C C19 H19D 107.8
C21A C20A H20A 125.1
N5A C20A C21A 109.9(16)
N5A C20A H20A 125.1
C22A N5A C19A 136(2)
C20A N5A C19A 120(3)
C20A N5A C22A 104.1(17)
C19A C18A H18C 110.6
C19A C18A H18D 110.6
C19A C18A C17A 106(4)
H18C C18A H18D 108.7
C17A C18A H18C 110.6
C17A C18A H18D 110.6
N3 C17A H17C 110.3
N3 C17A H17D 110.3
C18A C17A N3 107(3)
C18A C17A H17C 110.3
C18A C17A H17D 110.3
H17C C17A H17D 108.6

loop_
_geom_bond_atom_site_label_1
_geom_bond_atom_site_label_2
_geom_bond_distance
Cu1 O1 2.2128(12)
Cu1 O3 2.0740(11)
Cu1 N1 1.9663(13)
Cu1 N2 2.3173(14)
Cu1 N3 2.2562(13)
Cu1 N4 1.9263(13)
O1 C1 1.2685(19)
O2 C1 1.244(2)
O3 C16 1.2722(19)
O4 C16 1.2431(19)
O9 H9C 0.8505
O9 H9D 0.8499
O10 H10C 0.8508
O10 H10D 0.8505
O11 H11A 0.8498
O11 H11B 0.8497
O12 H12A 0.8506
O12 H12B 0.8508
N1 C2 1.347(2)
N1 C6 1.344(2)
N2 C7 1.474(2)
N2 C8 1.477(2)
N2 C23 1.508(4)
N2 C23A 1.33(2)
N3 C9 1.483(2)
N3 C10 1.483(2)
N3 C17 1.471(10)
N3 C17A 1.56(5)
N4 C11 1.3377(19)
N4 C15 1.344(2)
C1 C2 1.521(2)
C2 C3 1.388(2)
C3 H3 0.9500
C3 C4 1.393(3)
C4 H4 0.9500
C4 C5 1.380(3)
C5 H5 0.9500
C5 C6 1.395(3)
C6 C7 1.512(3)
C7 H7A 0.9900
C7 H7B 0.9900
C8 H8A 0.9900
C8 H8B 0.9900
C8 C9 1.518(2)
C9 H9A 0.9900
C9 H9B 0.9900
C10 H10A 0.9900
C10 H10B 0.9900
C10 C11 1.511(2)
C11 C12 1.390(2)
C12 H12 0.9500
C12 C13 1.387(2)
C13 H13 0.9500
C13 C14 1.396(2)
C14 H14 0.9500
C14 C15 1.386(2)
C15 C16 1.522(2)
C17 H17A 0.9900
C17 H17B 0.9900
C17 C18 1.532(3)
C18 H18A 0.9900
C18 H18B 0.9900
C18 C19 1.528(3)
O5 N7 1.227(3)
O6 N7 1.236(3)
N5 C20 1.368(3)
N5 C22 1.361(5)
N5 C19 1.485(3)
N6 C21 1.356(3)
N6 C22 1.320(3)
N7 C22 1.440(3)
C19A H19A 0.9900
C19A H19B 0.9900
C19A N5A 1.478(9)
C19A C18A 1.528(9)
C20 H20 0.9500
C20 C21 1.368(4)
C21 H21 0.9500
C23 H23A 0.9900
C23 H23B 0.9900
C23 C24 1.509(6)
C23A H23C 0.9900
C23A H23D 0.9900
C23A C24A 1.62(3)
C24 H24A 0.9900
C24 H24B 0.9900
C24 C25 1.531(4)
C24A H24C 0.9900
C24A H24D 0.9900
C24A C25A 1.50(2)
C25 H25A 0.9900
C25 H25B 0.9900
C25 N8 1.466(4)
C25A H25C 0.9900
C25A H25D 0.9900
C25A N8A 1.440(18)
O7 N10 1.227(5)
O8 N10 1.228(4)
N8 C26 1.374(4)
N8 C28 1.371(4)
N9 C27 1.368(4)
N9 C28 1.330(4)
N10 C28 1.418(6)
C26 H26 0.9500
C26 C27 1.369(5)
C27 H27 0.9500
O7A N10A 1.20(3)
O8A N10A 1.19(2)
N8A C26A 1.404(17)
N8A C28A 1.347(19)
N9A C27A 1.39(3)
N9A C28A 1.258(18)
N10A C28A 1.56(3)
C26A H26A 0.9500
C26A C27A 1.39(2)
O13 H13A 0.8496
O13 H13B 0.8502
N7A O5A 1.15(2)
N7A C22A 1.44(2)
N7A O4A 1.286(17)
C22A N6A 1.287(16)
C22A N5A 1.43(3)
N6A C21A 1.320(16)
C21A H21A 0.9500
C21A C20A 1.44(2)
C19 H19C 0.9900
C19 H19D 0.9900
C20A H20A 0.9500
C20A N5A 1.277(18)
C18A H18C 0.9900
C18A H18D 0.9900
C18A C17A 1.532(9)
C17A H17C 0.9900
C17A H17D 0.9900

loop_
_geom_torsion_atom_site_label_1
_geom_torsion_atom_site_label_2
_geom_torsion_atom_site_label_3
_geom_torsion_atom_site_label_4
_geom_torsion
Cu1 O1 C1 O2 -174.02(13)
Cu1 O1 C1 C2 5.17(16)
Cu1 O3 C16 O4 173.04(14)
Cu1 O3 C16 C15 -6.56(17)
Cu1 N1 C2 C1 8.21(17)
Cu1 N1 C2 C3 -170.96(12)
Cu1 N1 C6 C5 170.13(12)
Cu1 N1 C6 C7 -11.03(19)
Cu1 N2 C7 C6 -36.08(14)
Cu1 N2 C8 C9 -39.11(15)
Cu1 N2 C23 C24 -172.8(2)
Cu1 N2 C23A C24A -169.6(11)
Cu1 N3 C9 C8 -44.43(14)
Cu1 N3 C10 C11 -36.50(13)
Cu1 N3 C17 C18 180.0(6)
Cu1 N3 C17A C18A -180(3)
Cu1 N4 C11 C10 -5.23(19)
Cu1 N4 C11 C12 175.96(12)
Cu1 N4 C15 C14 -176.12(12)
Cu1 N4 C15 C16 3.51(17)
O1 C1 C2 N1 -8.85(19)
O1 C1 C2 C3 170.30(15)
O2 C1 C2 N1 170.41(14)
O2 C1 C2 C3 -10.4(2)
N1 C2 C3 C4 0.1(2)
N1 C6 C7 N2 34.3(2)
N2 C8 C9 N3 59.70(18)
N2 C23 C24 C25 -170.7(3)
N2 C23A C24A C25A -163.6(14)
N3 C10 C11 N4 30.68(18)
N3 C10 C11 C12 -150.59(16)
N3 C17 C18 C19 171.4(6)
N4 C11 C12 C13 0.3(2)
N4 C15 C16 O3 2.4(2)
N4 C15 C16 O4 -177.27(14)
C1 C2 C3 C4 -178.95(14)
C2 N1 C6 C5 -2.7(2)
C2 N1 C6 C7 176.14(14)
C2 C3 C4 C5 -1.6(2)
C3 C4 C5 C6 0.9(3)
C4 C5 C6 N1 1.2(3)
C4 C5 C6 C7 -177.52(16)
C5 C6 C7 N2 -146.93(16)
C6 N1 C2 C1 -178.80(13)
C6 N1 C2 C3 2.0(2)
C7 N2 C8 C9 -150.82(14)
C7 N2 C23 C24 -57.2(3)
C7 N2 C23A C24A -59.5(15)
C8 N2 C7 C6 76.95(17)
C8 N2 C23 C24 70.6(3)
C8 N2 C23A C24A 65.9(16)
C9 N3 C10 C11 76.23(15)
C9 N3 C17 C18 61.8(8)
C9 N3 C17A C18A 61(3)
C10 N3 C9 C8 -155.91(13)
C10 N3 C17 C18 -63.7(7)
C10 N3 C17A C18A -68(3)
C10 C11 C12 C13 -178.41(15)
C11 N4 C15 C14 0.5(2)
C11 N4 C15 C16 -179.91(14)
C11 C12 C13 C14 -0.1(2)
C12 C13 C14 C15 0.0(2)
C13 C14 C15 N4 -0.2(2)
C13 C14 C15 C16 -179.83(15)
C14 C15 C16 O3 -178.02(15)
C14 C15 C16 O4 2.3(2)
C15 N4 C11 C10 178.34(14)
C15 N4 C11 C12 -0.5(2)
C17 N3 C9 C8 77.3(4)
C17 N3 C10 C11 -157.4(3)
C17 N3 C17A C18A 44(16)
C17 C18 C19 N5 61.3(8)
O5 N7 C22 N5 7.8(4)
O5 N7 C22 N6 -172.5(2)
O6 N7 C22 N5 -171.2(3)
O6 N7 C22 N6 8.5(3)
N5 C20 C21 N6 -0.4(3)
C19A C18A C17A N3 174(3)
C20 N5 C22 N6 -0.2(4)
C20 N5 C22 N7 179.5(2)
C20 N5 C19 C18 -91.5(6)
C21 N6 C22 N5 0.0(3)
C21 N6 C22 N7 -179.7(2)
C22 N5 C20 C21 0.3(4)
C22 N5 C19 C18 84.0(8)
C22 N6 C21 C20 0.2(3)
C23 N2 C7 C6 -154.5(2)
C23 N2 C8 C9 79.2(2)
C23 N2 C23A C24A 104(6)
C23 C24 C25 N8 74.2(3)
C23A N2 C7 C6 -150.7(11)
C23A N2 C8 C9 87.3(12)
C23A N2 C23 C24 -75(6)
C23A C24A C25A N8A 62.7(17)
C24 C25 N8 C26 -102.3(3)
C24 C25 N8 C28 80.3(3)
C24A C25A N8A C26A -98.6(16)
C24A C25A N8A C28A 77(2)
C25 N8 C26 C27 -179.2(2)
C25 N8 C28 N9 179.0(3)
C25 N8 C28 N10 0.8(5)
C25A N8A C26A C27A 173.7(16)
C25A N8A C28A N9A -178.9(16)
C25A N8A C28A N10A 9(3)
O7 N10 C28 N8 -8.8(8)
O7 N10 C28 N9 173.2(5)
O8 N10 C28 N8 171.9(4)
O8 N10 C28 N9 -6.2(7)
N8 C26 C27 N9 1.0(3)
C26 N8 C28 N9 1.2(3)
C26 N8 C28 N10 -177.0(3)
C27 N9 C28 N8 -0.6(3)
C27 N9 C28 N10 177.7(3)
C28 N8 C26 C27 -1.2(3)
C28 N9 C27 C26 -0.3(3)
O7A N10A C28A N8A -10(4)
O7A N10A C28A N9A 178(3)
O8A N10A C28A N8A 172(2)
O8A N10A C28A N9A 0(3)
N8A C26A C27A N9A 7(2)
C26A N8A C28A N9A -2.2(18)
C26A N8A C28A N10A -174.7(16)
C27A N9A C28A N8A 6.5(19)
C27A N9A C28A N10A 179.1(18)
C28A N8A C26A C27A -3.4(16)
C28A N9A C27A C26A -8(2)
N7A C22A N6A C21A 176.0(15)
N7A C22A N5A C19A 9(4)
N7A C22A N5A C20A -176.8(16)
O5A N7A C22A N6A -162.8(15)
O5A N7A C22A N5A 11(2)
C22A N6A C21A C20A -0.7(16)
N6A C22A N5A C19A -176(3)
N6A C22A N5A C20A -1(2)
N6A C21A C20A N5A 0(2)
C21A C20A N5A C19A 177(2)
C21A C20A N5A C22A 1(2)
C19 N5 C20 C21 176.9(5)
C19 N5 C22 N6 -176.5(5)
C19 N5 C22 N7 3.3(7)
N5A C19A C18A C17A 75(4)
N5A C22A N6A C21A 1.3(19)
O4A N7A C22A N6A 16(2)
O4A N7A C22A N5A -170.0(16)
C18A C19A N5A C22A 83(5)
C18A C19A N5A C20A -91(3)
C17A N3 C9 C8 75.0(18)
C17A N3 C10 C11 -150.3(13)
C17A N3 C17 C18 -135(18)
